data_4034093
loop_
_publ_author_name
'VanderWeide, Andrew I.'
'Brennessel, William W.'
'Jones, William D.'

_publ_section_title
;
 Reversible Concerted Metalation-Deprotonation C-H Bond Activation by
 [Cp*RhCl<sub>2</sub>]<sub>2</sub>.
;
_journal_issue 20
_journal_name_full 'The Journal of organic chemistry'
_journal_page_first 12960
_journal_page_last 12965
_journal_paper_doi 10.1021/acs.joc.9b01716
_journal_volume 84
_journal_year 2019
_chemical_formula_moiety 'C22 H25 Cl N Rh'
_chemical_formula_sum 'C22 H25 Cl N Rh'
_chemical_formula_weight 441.79
_chemical_name_common Cp*RhCl(4-MePhPy)
_space_group_crystal_system monoclinic
_space_group_IT_number 14
_space_group_name_Hall '-P 2ybc'
_space_group_name_H-M_alt 'P 1 21/c 1'
_atom_sites_solution_hydrogens geom
_atom_sites_solution_primary dual
_atom_sites_solution_secondary difmap
_audit_creation_date 2018-09-05
_audit_creation_method
;
Olex2 1.2-ac3
(compiled 2017.08.10 svn.r3458 for OlexSys, GUI svn.r5381)
;
_cell_angle_alpha 90
_cell_angle_beta 93.030(4)
_cell_angle_gamma 90
_cell_formula_units_Z 4
_cell_length_a 15.2807(7)
_cell_length_b 7.7634(4)
_cell_length_c 16.2421(8)
_cell_measurement_reflns_used 16423
_cell_measurement_temperature 99.98(10)
_cell_measurement_theta_max 33.0720
_cell_measurement_theta_min 2.7060
_cell_volume 1924.11(16)
_computing_cell_refinement 'CrysAlisPro 1.171.39.46 (Rigaku OD, 2018)'
_computing_data_collection 'CrysAlisPro 1.171.39.46 (Rigaku OD, 2018)'
_computing_data_reduction 'CrysAlisPro 1.171.39.46 (Rigaku OD, 2018)'
_computing_molecular_graphics 'Olex2 (Dolomanov et al., 2009)'
_computing_publication_material 'Olex2 (Dolomanov et al., 2009)'
_computing_structure_refinement 'ShelXL (Sheldrick, 2015b)'
_computing_structure_solution 'ShelXT (Sheldrick, 2015a)'
_diffrn_ambient_environment N~2~
_diffrn_ambient_temperature 99.98(10)
_diffrn_detector 'CCD plate'
_diffrn_detector_type HyPix
_diffrn_measured_fraction_theta_full 1.000
_diffrn_measured_fraction_theta_max 0.874
_diffrn_measurement_details
;
List of Runs (angles in degrees, time in seconds):

  # Type    Start    End  Width  t~exp~   \w     \q     \k     \f   Frames
--------------------------------------------------------------------------
  1  \w    -32.00   3.00   0.50    1.62    --   10.95 -94.00  39.00   70
  2  \w    -26.00  20.00   0.50    1.62    --  -12.04 -99.00   0.00   92
  3  \w     10.00  41.00   0.50    1.62    --   10.95 -99.00 -60.00   62
  4  \w     40.00  70.00   0.50    1.62    --   10.95-178.00 -30.00   60
  5  \w    -25.00   7.00   0.50    1.62    --   10.95 -99.00 -60.00   64
  6  \w    -25.00  20.00   0.50    1.62    --  -12.04 -99.00-120.00   90
  7  \w    -33.00  -8.00   0.50    1.62    --  -12.04 -94.00  39.00   50
  8  \w     47.00  83.00   0.50    1.62    --   10.95-178.00 150.00   72
  9  \w    -62.00  32.00   0.50    1.62    --   10.95 -77.00-150.00  188
 10  \w    -38.00 -13.00   0.50    1.62    --  -12.04  94.00 150.00   50
;
_diffrn_measurement_device 'four-circle diffractometer'
_diffrn_measurement_device_type 'XtaLAB Synergy, Dualflex, HyPix'
_diffrn_measurement_method '\w scans'
_diffrn_orient_matrix_type 'CrysAlisPro convention (1999,Acta A55,543-557)'
_diffrn_orient_matrix_UB_11 0.0446449000
_diffrn_orient_matrix_UB_12 -0.0251252000
_diffrn_orient_matrix_UB_13 0.0034659000
_diffrn_orient_matrix_UB_21 0.0058123000
_diffrn_orient_matrix_UB_22 0.0307445000
_diffrn_orient_matrix_UB_23 -0.0404926000
_diffrn_orient_matrix_UB_31 0.0114878000
_diffrn_orient_matrix_UB_32 0.0822837000
_diffrn_orient_matrix_UB_33 0.0161933000
_diffrn_radiation_monochromator mirror
_diffrn_radiation_probe x-ray
_diffrn_radiation_type MoK\a
_diffrn_radiation_wavelength 0.71073
_diffrn_reflns_av_R_equivalents 0.0494
_diffrn_reflns_av_unetI/netI 0.0411
_diffrn_reflns_Laue_measured_fraction_full 1.000
_diffrn_reflns_Laue_measured_fraction_max 0.874
_diffrn_reflns_limit_h_max 23
_diffrn_reflns_limit_h_min -22
_diffrn_reflns_limit_k_max 11
_diffrn_reflns_limit_k_min -11
_diffrn_reflns_limit_l_max 24
_diffrn_reflns_limit_l_min -24
_diffrn_reflns_number 26225
_diffrn_reflns_point_group_measured_fraction_full 1.000
_diffrn_reflns_point_group_measured_fraction_max 0.874
_diffrn_reflns_theta_full 29.575
_diffrn_reflns_theta_max 33.138
_diffrn_reflns_theta_min 2.511
_diffrn_source 'micro-focus sealed X-ray tube'
_diffrn_source_type 'PhotonJet (Mo) X-ray Source'
_exptl_absorpt_coefficient_mu 1.030
_exptl_absorpt_correction_T_max 1.00000
_exptl_absorpt_correction_T_min 0.88256
_exptl_absorpt_correction_type multi-scan
_exptl_absorpt_process_details
;
CrysAlisPro 1.171.39.46 (Rigaku Oxford Diffraction, 2018)
Empirical absorption correction using spherical harmonics,
 implemented in SCALE3 ABSPACK scaling algorithm.
;
_exptl_crystal_colour orange
_exptl_crystal_colour_primary orange
_exptl_crystal_density_diffrn 1.525
_exptl_crystal_description needle
_exptl_crystal_F_000 904
_exptl_crystal_size_max 0.206
_exptl_crystal_size_mid 0.151
_exptl_crystal_size_min 0.122
_refine_diff_density_max 0.694
_refine_diff_density_min -0.455
_refine_diff_density_rms 0.100
_refine_ls_extinction_method none
_refine_ls_goodness_of_fit_ref 1.047
_refine_ls_hydrogen_treatment constr
_refine_ls_matrix_type full
_refine_ls_number_parameters 232
_refine_ls_number_reflns 6419
_refine_ls_number_restraints 0
_refine_ls_restrained_S_all 1.047
_refine_ls_R_factor_all 0.0340
_refine_ls_R_factor_gt 0.0293
_refine_ls_shift/su_max 0.003
_refine_ls_shift/su_mean 0.000
_refine_ls_structure_factor_coef Fsqd
_refine_ls_weighting_details 'w=1/[\s^2^(Fo^2^)+(0.0271P)^2^+0.9683P] where P=(Fo^2^+2Fc^2^)/3'
_refine_ls_weighting_scheme calc
_refine_ls_wR_factor_gt 0.0667
_refine_ls_wR_factor_ref 0.0689
_reflns_Friedel_coverage 0.000
_reflns_number_gt 5739
_reflns_number_total 6419
_reflns_threshold_expression 'I > 2\s(I)'
_cod_data_source_file jo9b01716_si_002.cif
_cod_data_source_block 2g
_cod_database_code 4034093
_shelx_shelxl_version_number 2018/3
_chemical_oxdiff_formula RhClC22H25N
_shelx_space_group_comment
;
The symmetry employed for this shelxl refinement is uniquely defined
by the following loop, which should always be used as a source of
symmetry information in preference to the above space-group names.
They are only intended as comments.
;
_shelx_estimated_absorpt_t_max 0.885
_shelx_estimated_absorpt_t_min 0.816
_reflns_odcompleteness_completeness 99.90
_reflns_odcompleteness_iscentric 1
_reflns_odcompleteness_theta 29.51
_olex2_refinement_description
;
1. Fixed Uiso
 At 1.2 times of:
  All C(H) groups
 At 1.5 times of:
  All C(H,H,H) groups
2.a Aromatic/amide H refined with riding coordinates:
 C2(H2), C4(H4), C5(H5), C8(H8), C9(H9), C10(H10), C11(H11)
2.b Idealised Me refined as rotating group:
 C12(H12A,H12B,H12C), C18(H18A,H18B,H18C), C19(H19A,H19B,H19C), C20(H20A,H20B,
 H20C), C21(H21A,H21B,H21C), C22(H22A,H22B,H22C)
;

loop_
_space_group_symop_operation_xyz
'x, y, z'
'-x, y+1/2, -z+1/2'
'-x, -y, -z'
'x, -y-1/2, z-1/2'

loop_
_atom_site_label
_atom_site_type_symbol
_atom_site_fract_x
_atom_site_fract_y
_atom_site_fract_z
_atom_site_U_iso_or_equiv
_atom_site_adp_type
_atom_site_occupancy
_atom_site_site_symmetry_order
_atom_site_calc_flag
_atom_site_refinement_flags_posn
Rh1 Rh 0.79027(2) 0.45400(2) 0.30885(2) 0.01041(4) Uani 1 1 d .
Cl1 Cl 0.86504(3) 0.72105(5) 0.33897(2) 0.01579(8) Uani 1 1 d .
N1 N 0.78858(9) 0.51612(18) 0.18322(8) 0.0133(3) Uani 1 1 d .
C1 C 0.67698(10) 0.5877(2) 0.29499(9) 0.0122(3) Uani 1 1 d .
C2 C 0.62263(11) 0.6396(2) 0.35739(10) 0.0149(3) Uani 1 1 d .
H2 H 0.638102 0.609230 0.411609 0.018 Uiso 1 1 calc R
C3 C 0.54622(11) 0.7349(2) 0.34122(11) 0.0173(3) Uani 1 1 d .
C4 C 0.52336(11) 0.7826(2) 0.25962(11) 0.0188(3) Uani 1 1 d .
H4 H 0.472607 0.845963 0.247693 0.023 Uiso 1 1 calc R
C5 C 0.57642(11) 0.7354(2) 0.19667(10) 0.0167(3) Uani 1 1 d .
H5 H 0.561039 0.767515 0.142670 0.020 Uiso 1 1 calc R
C6 C 0.65267(10) 0.6400(2) 0.21366(9) 0.0136(3) Uani 1 1 d .
C7 C 0.71600(11) 0.5985(2) 0.15200(9) 0.0134(3) Uani 1 1 d .
C8 C 0.70831(12) 0.6437(2) 0.06842(10) 0.0190(3) Uani 1 1 d .
H8 H 0.657905 0.698498 0.047245 0.023 Uiso 1 1 calc R
C9 C 0.77568(13) 0.6068(2) 0.01712(10) 0.0211(4) Uani 1 1 d .
H9 H 0.770725 0.634965 -0.038585 0.025 Uiso 1 1 calc R
C10 C 0.85048(13) 0.5273(2) 0.05071(11) 0.0199(4) Uani 1 1 d .
H10 H 0.897125 0.503260 0.017999 0.024 Uiso 1 1 calc R
C11 C 0.85502(12) 0.4838(2) 0.13361(10) 0.0169(3) Uani 1 1 d .
H11 H 0.905436 0.430676 0.155855 0.020 Uiso 1 1 calc R
C12 C 0.48890(12) 0.7871(3) 0.40968(12) 0.0269(4) Uani 1 1 d .
H12A H 0.506147 0.724453 0.458862 0.040 Uiso 1 1 calc GR
H12B H 0.428844 0.761574 0.393972 0.040 Uiso 1 1 calc GR
H12C H 0.495181 0.908370 0.419822 0.040 Uiso 1 1 calc GR
C13 C 0.77024(11) 0.1794(2) 0.30986(10) 0.0146(3) Uani 1 1 d .
C14 C 0.73936(10) 0.2497(2) 0.38471(10) 0.0153(3) Uani 1 1 d .
C15 C 0.81149(11) 0.3330(2) 0.42744(10) 0.0148(3) Uani 1 1 d .
C16 C 0.89025(10) 0.2952(2) 0.38286(10) 0.0143(3) Uani 1 1 d .
C17 C 0.86509(10) 0.2004(2) 0.31210(10) 0.0135(3) Uani 1 1 d .
C18 C 0.71800(13) 0.0738(2) 0.24786(12) 0.0220(4) Uani 1 1 d .
H18A H 0.656972 0.101399 0.250409 0.033 Uiso 1 1 calc GR
H18B H 0.726728 -0.046338 0.259751 0.033 Uiso 1 1 calc GR
H18C H 0.736793 0.098433 0.193632 0.033 Uiso 1 1 calc GR
C19 C 0.64891(12) 0.2291(3) 0.41445(12) 0.0232(4) Uani 1 1 d .
H19A H 0.634277 0.328296 0.446223 0.035 Uiso 1 1 calc GR
H19B H 0.646657 0.127857 0.448211 0.035 Uiso 1 1 calc GR
H19C H 0.607787 0.217953 0.367997 0.035 Uiso 1 1 calc GR
C20 C 0.81136(14) 0.4244(3) 0.50864(11) 0.0242(4) Uani 1 1 d .
H20A H 0.844983 0.528502 0.505967 0.036 Uiso 1 1 calc GR
H20B H 0.836812 0.351207 0.551119 0.036 Uiso 1 1 calc GR
H20C H 0.752208 0.451996 0.520887 0.036 Uiso 1 1 calc GR
C21 C 0.98071(11) 0.3520(2) 0.41018(11) 0.0207(3) Uani 1 1 d .
H21A H 1.021323 0.314983 0.370677 0.031 Uiso 1 1 calc GR
H21B H 0.996677 0.302184 0.462952 0.031 Uiso 1 1 calc GR
H21C H 0.982177 0.475311 0.414454 0.031 Uiso 1 1 calc GR
C22 C 0.92293(12) 0.1256(2) 0.24976(11) 0.0190(3) Uani 1 1 d .
H22A H 0.894551 0.135181 0.195797 0.028 Uiso 1 1 calc GR
H22B H 0.933885 0.006461 0.262289 0.028 Uiso 1 1 calc GR
H22C H 0.977468 0.187203 0.251195 0.028 Uiso 1 1 calc GR

loop_
_atom_site_aniso_label
_atom_site_aniso_U_11
_atom_site_aniso_U_22
_atom_site_aniso_U_33
_atom_site_aniso_U_23
_atom_site_aniso_U_13
_atom_site_aniso_U_12
Rh1 0.01056(6) 0.01134(7) 0.00934(6) 0.00042(4) 0.00066(4) 0.00020(4)
Cl1 0.01609(17) 0.01362(18) 0.01782(17) -0.00153(14) 0.00225(13) -0.00166(14)
N1 0.0157(6) 0.0124(6) 0.0118(6) -0.0004(5) 0.0011(5) -0.0014(5)
C1 0.0119(7) 0.0110(7) 0.0134(7) 0.0009(5) -0.0003(5) -0.0023(6)
C2 0.0145(7) 0.0164(8) 0.0136(7) 0.0005(6) 0.0005(5) 0.0003(6)
C3 0.0140(7) 0.0173(8) 0.0206(8) -0.0015(6) 0.0019(6) -0.0002(6)
C4 0.0131(7) 0.0180(8) 0.0250(8) -0.0001(7) -0.0031(6) 0.0021(6)
C5 0.0163(7) 0.0165(8) 0.0167(7) 0.0032(6) -0.0045(6) -0.0006(6)
C6 0.0148(7) 0.0118(7) 0.0139(7) 0.0003(6) -0.0010(5) -0.0023(6)
C7 0.0163(7) 0.0118(7) 0.0118(7) 0.0003(5) -0.0008(5) -0.0040(6)
C8 0.0232(8) 0.0198(8) 0.0138(7) 0.0032(6) -0.0030(6) -0.0034(7)
C9 0.0308(10) 0.0207(9) 0.0122(7) 0.0015(6) 0.0033(6) -0.0080(7)
C10 0.0258(9) 0.0182(8) 0.0166(8) -0.0022(6) 0.0087(7) -0.0059(7)
C11 0.0197(8) 0.0150(8) 0.0165(7) -0.0010(6) 0.0049(6) -0.0018(6)
C12 0.0202(8) 0.0346(11) 0.0261(9) -0.0022(8) 0.0053(7) 0.0086(8)
C13 0.0148(7) 0.0120(7) 0.0170(7) 0.0023(6) 0.0002(6) 0.0003(6)
C14 0.0133(7) 0.0154(8) 0.0174(7) 0.0048(6) 0.0028(6) 0.0017(6)
C15 0.0178(7) 0.0146(7) 0.0118(7) 0.0023(6) -0.0003(6) 0.0026(6)
C16 0.0137(7) 0.0131(7) 0.0159(7) 0.0022(6) -0.0014(5) 0.0008(6)
C17 0.0136(7) 0.0113(7) 0.0156(7) 0.0023(6) 0.0012(5) 0.0018(6)
C18 0.0204(9) 0.0179(8) 0.0270(9) -0.0020(7) -0.0058(7) -0.0037(7)
C19 0.0172(8) 0.0259(9) 0.0272(9) 0.0109(7) 0.0073(7) 0.0021(7)
C20 0.0381(11) 0.0230(9) 0.0114(7) 0.0004(6) -0.0003(7) 0.0094(8)
C21 0.0164(8) 0.0189(8) 0.0258(8) 0.0005(7) -0.0072(6) -0.0005(7)
C22 0.0203(8) 0.0166(8) 0.0205(8) -0.0007(6) 0.0065(6) 0.0031(7)

loop_
_atom_type_symbol
_atom_type_description
_atom_type_scat_dispersion_real
_atom_type_scat_dispersion_imag
_atom_type_scat_source
C C 0.0033 0.0016 'International Tables Vol C Tables 4.2.6.8 and 6.1.1.4'
H H 0.0000 0.0000 'International Tables Vol C Tables 4.2.6.8 and 6.1.1.4'
Cl Cl 0.1484 0.1585 'International Tables Vol C Tables 4.2.6.8 and 6.1.1.4'
N N 0.0061 0.0033 'International Tables Vol C Tables 4.2.6.8 and 6.1.1.4'
Rh Rh -1.1178 0.9187 'International Tables Vol C Tables 4.2.6.8 and 6.1.1.4'

loop_
_geom_angle_atom_site_label_1
_geom_angle_atom_site_label_2
_geom_angle_atom_site_label_3
_geom_angle
N1 Rh1 Cl1 88.91(4)
N1 Rh1 C13 103.93(6)
N1 Rh1 C14 137.08(6)
N1 Rh1 C15 164.90(6)
N1 Rh1 C16 128.08(6)
N1 Rh1 C17 101.65(6)
C1 Rh1 Cl1 88.56(5)
C1 Rh1 N1 78.87(6)
C1 Rh1 C13 112.83(6)
C1 Rh1 C14 96.18(6)
C1 Rh1 C15 114.30(6)
C1 Rh1 C16 152.96(6)
C1 Rh1 C17 150.84(6)
C13 Rh1 Cl1 156.61(5)
C13 Rh1 C14 38.69(6)
C13 Rh1 C16 63.13(6)
C13 Rh1 C17 38.28(6)
C14 Rh1 Cl1 133.87(5)
C14 Rh1 C16 63.45(6)
C14 Rh1 C17 63.30(6)
C15 Rh1 Cl1 98.43(5)
C15 Rh1 C13 64.91(6)
C15 Rh1 C14 38.46(6)
C15 Rh1 C16 38.74(6)
C15 Rh1 C17 63.25(6)
C16 Rh1 Cl1 93.53(4)
C16 Rh1 C17 35.98(6)
C17 Rh1 Cl1 120.55(4)
C7 N1 Rh1 116.15(10)
C11 N1 Rh1 124.50(12)
C11 N1 C7 119.32(14)
C2 C1 Rh1 127.11(12)
C2 C1 C6 117.16(15)
C6 C1 Rh1 115.67(11)
C1 C2 H2 118.7
C3 C2 C1 122.52(15)
C3 C2 H2 118.7
C2 C3 C4 118.82(15)
C2 C3 C12 121.11(16)
C4 C3 C12 120.07(16)
C3 C4 H4 120.0
C5 C4 C3 120.04(16)
C5 C4 H4 120.0
C4 C5 H5 119.7
C4 C5 C6 120.58(15)
C6 C5 H5 119.7
C1 C6 C7 115.17(14)
C5 C6 C1 120.86(15)
C5 C6 C7 123.81(14)
N1 C7 C6 113.90(13)
N1 C7 C8 120.39(15)
C8 C7 C6 125.64(15)
C7 C8 H8 119.9
C9 C8 C7 120.21(17)
C9 C8 H8 119.9
C8 C9 H9 120.7
C10 C9 C8 118.56(16)
C10 C9 H9 120.7
C9 C10 H10 120.4
C9 C10 C11 119.25(16)
C11 C10 H10 120.4
N1 C11 C10 122.21(17)
N1 C11 H11 118.9
C10 C11 H11 118.9
C3 C12 H12A 109.5
C3 C12 H12B 109.5
C3 C12 H12C 109.5
H12A C12 H12B 109.5
H12A C12 H12C 109.5
H12B C12 H12C 109.5
C14 C13 Rh1 71.54(9)
C14 C13 C17 107.90(14)
C14 C13 C18 126.23(15)
C17 C13 Rh1 75.38(9)
C17 C13 C18 124.95(15)
C18 C13 Rh1 127.46(12)
C13 C14 Rh1 69.77(9)
C13 C14 C19 125.70(16)
C15 C14 Rh1 69.81(9)
C15 C14 C13 107.73(14)
C15 C14 C19 126.47(16)
C19 C14 Rh1 128.61(12)
C14 C15 Rh1 71.73(9)
C14 C15 C16 107.57(14)
C14 C15 C20 127.34(16)
C16 C15 Rh1 74.59(9)
C16 C15 C20 124.68(16)
C20 C15 Rh1 125.06(12)
C15 C16 Rh1 66.67(9)
C15 C16 C21 124.32(15)
C17 C16 Rh1 72.63(9)
C17 C16 C15 108.27(14)
C17 C16 C21 127.40(15)
C21 C16 Rh1 125.81(12)
C13 C17 Rh1 66.34(9)
C13 C17 C22 124.19(15)
C16 C17 Rh1 71.38(9)
C16 C17 C13 107.99(14)
C16 C17 C22 127.78(15)
C22 C17 Rh1 129.36(11)
C13 C18 H18A 109.5
C13 C18 H18B 109.5
C13 C18 H18C 109.5
H18A C18 H18B 109.5
H18A C18 H18C 109.5
H18B C18 H18C 109.5
C14 C19 H19A 109.5
C14 C19 H19B 109.5
C14 C19 H19C 109.5
H19A C19 H19B 109.5
H19A C19 H19C 109.5
H19B C19 H19C 109.5
C15 C20 H20A 109.5
C15 C20 H20B 109.5
C15 C20 H20C 109.5
H20A C20 H20B 109.5
H20A C20 H20C 109.5
H20B C20 H20C 109.5
C16 C21 H21A 109.5
C16 C21 H21B 109.5
C16 C21 H21C 109.5
H21A C21 H21B 109.5
H21A C21 H21C 109.5
H21B C21 H21C 109.5
C17 C22 H22A 109.5
C17 C22 H22B 109.5
C17 C22 H22C 109.5
H22A C22 H22B 109.5
H22A C22 H22C 109.5
H22B C22 H22C 109.5

loop_
_geom_bond_atom_site_label_1
_geom_bond_atom_site_label_2
_geom_bond_distance
Rh1 Cl1 2.4050(4)
Rh1 N1 2.0955(13)
Rh1 C1 2.0208(16)
Rh1 C13 2.1540(17)
Rh1 C14 2.1775(16)
Rh1 C15 2.1521(16)
Rh1 C16 2.2595(16)
Rh1 C17 2.2756(16)
N1 C7 1.355(2)
N1 C11 1.353(2)
C1 C2 1.403(2)
C1 C6 1.413(2)
C2 H2 0.9300
C2 C3 1.396(2)
C3 C4 1.402(2)
C3 C12 1.507(2)
C4 H4 0.9300
C4 C5 1.387(2)
C5 H5 0.9300
C5 C6 1.395(2)
C6 C7 1.465(2)
C7 C8 1.401(2)
C8 H8 0.9300
C8 C9 1.388(3)
C9 H9 0.9300
C9 C10 1.386(3)
C10 H10 0.9300
C10 C11 1.386(2)
C11 H11 0.9300
C12 H12A 0.9600
C12 H12B 0.9600
C12 H12C 0.9600
C13 C14 1.435(2)
C13 C17 1.457(2)
C13 C18 1.496(2)
C14 C15 1.426(2)
C14 C19 1.497(2)
C15 C16 1.467(2)
C15 C20 1.498(2)
C16 C17 1.401(2)
C16 C21 1.496(2)
C17 C22 1.496(2)
C18 H18A 0.9600
C18 H18B 0.9600
C18 H18C 0.9600
C19 H19A 0.9600
C19 H19B 0.9600
C19 H19C 0.9600
C20 H20A 0.9600
C20 H20B 0.9600
C20 H20C 0.9600
C21 H21A 0.9600
C21 H21B 0.9600
C21 H21C 0.9600
C22 H22A 0.9600
C22 H22B 0.9600
C22 H22C 0.9600

loop_
_geom_torsion_atom_site_label_1
_geom_torsion_atom_site_label_2
_geom_torsion_atom_site_label_3
_geom_torsion_atom_site_label_4
_geom_torsion
Rh1 N1 C7 C6 3.69(18)
Rh1 N1 C7 C8 -179.28(12)
Rh1 N1 C11 C10 179.85(13)
Rh1 C1 C2 C3 178.70(13)
Rh1 C1 C6 C5 -179.03(12)
Rh1 C1 C6 C7 -3.49(18)
Rh1 C13 C14 C15 -59.73(11)
Rh1 C13 C14 C19 123.65(17)
Rh1 C13 C17 C16 59.42(11)
Rh1 C13 C17 C22 -122.64(15)
Rh1 C14 C15 C16 -66.55(11)
Rh1 C14 C15 C20 120.59(17)
Rh1 C15 C16 C17 -61.00(11)
Rh1 C15 C16 C21 118.49(16)
Rh1 C16 C17 C13 -56.31(11)
Rh1 C16 C17 C22 125.85(17)
N1 C7 C8 C9 -1.0(3)
C1 C2 C3 C4 -0.8(3)
C1 C2 C3 C12 179.41(17)
C1 C6 C7 N1 -0.2(2)
C1 C6 C7 C8 -177.06(16)
C2 C1 C6 C5 -1.7(2)
C2 C1 C6 C7 173.88(14)
C2 C3 C4 C5 -0.1(3)
C3 C4 C5 C6 0.1(3)
C4 C5 C6 C1 0.8(2)
C4 C5 C6 C7 -174.33(16)
C5 C6 C7 N1 175.19(15)
C5 C6 C7 C8 -1.7(3)
C6 C1 C2 C3 1.7(2)
C6 C7 C8 C9 175.64(16)
C7 N1 C11 C10 -2.1(2)
C7 C8 C9 C10 -0.9(3)
C8 C9 C10 C11 1.3(3)
C9 C10 C11 N1 0.2(3)
C11 N1 C7 C6 -174.53(15)
C11 N1 C7 C8 2.5(2)
C12 C3 C4 C5 179.65(17)
C13 C14 C15 Rh1 59.71(11)
C13 C14 C15 C16 -6.84(18)
C13 C14 C15 C20 -179.70(16)
C14 C13 C17 Rh1 -64.65(11)
C14 C13 C17 C16 -5.23(18)
C14 C13 C17 C22 172.71(15)
C14 C15 C16 Rh1 64.64(11)
C14 C15 C16 C17 3.63(18)
C14 C15 C16 C21 -176.87(15)
C15 C16 C17 Rh1 57.30(11)
C15 C16 C17 C13 0.98(18)
C15 C16 C17 C22 -176.85(16)
C17 C13 C14 Rh1 67.20(11)
C17 C13 C14 C15 7.47(18)
C17 C13 C14 C19 -169.15(15)
C18 C13 C14 Rh1 -123.39(17)
C18 C13 C14 C15 176.88(16)
C18 C13 C14 C19 0.3(3)
C18 C13 C17 Rh1 125.77(17)
C18 C13 C17 C16 -174.81(16)
C18 C13 C17 C22 3.1(3)
C19 C14 C15 Rh1 -123.70(17)
C19 C14 C15 C16 169.75(16)
C19 C14 C15 C20 -3.1(3)
C20 C15 C16 Rh1 -122.27(17)
C20 C15 C16 C17 176.73(16)
C20 C15 C16 C21 -3.8(3)
C21 C16 C17 Rh1 -122.18(17)
C21 C16 C17 C13 -178.49(16)
C21 C16 C17 C22 3.7(3)
